data_7102893
loop_
_publ_author_name
'Ueng, Shau-Hua'
'Hsueh, Sheng-Yao'
'Lai, Chien-Chen'
'Liu, Yi-Hung'
'Peng, Shie-Ming'
'Chiu, Sheng-Hsien'

_publ_section_title
;
 Capturing a [c2]daisy chain using the threading-followed-by-swelling
 approach.
;
_journal_issue 7
_journal_name_full 'Chemical communications (Cambridge, England)'
_journal_page_first 817
_journal_page_last 819
_journal_paper_doi 10.1039/b716331b
_journal_year 2008
_chemical_formula_sum 'C43 H43 F6 N2 O4 P'
_chemical_formula_weight 796.76
_chemical_name_systematic
;
?
;
_space_group_IT_number 19
_symmetry_cell_setting orthorhombic
_symmetry_space_group_name_Hall 'P 2ac 2ab'
_symmetry_space_group_name_H-M 'P 21 21 21'
_atom_sites_solution_hydrogens geom
_atom_sites_solution_primary direct
_atom_sites_solution_secondary difmap
_audit_creation_method SHELXL-97
_cell_angle_alpha 90.00
_cell_angle_beta 90.00
_cell_angle_gamma 90.00
_cell_formula_units_Z 4
_cell_length_a 12.50690(10)
_cell_length_b 17.0522(2)
_cell_length_c 18.6392(2)
_cell_measurement_reflns_used 51136
_cell_measurement_temperature 295(2)
_cell_measurement_theta_max 27.5
_cell_measurement_theta_min 1
_cell_volume 3975.19(7)
_computing_cell_refinement 'HKL Denzo & Scalepack (Otwinowski & Minor)'
_computing_data_collection 'COLLECT (Nonius BV)'
_computing_data_reduction 'HKL Denzo & Scalepack (Otwinowski & Minor)'
_computing_molecular_graphics SHELXTL
_computing_publication_material SHELXTL
_computing_structure_refinement 'SHELXL-97 (Sheldrick, 1997)'
_computing_structure_solution 'SHELXS-97 (Sheldrick, 1990)'
_diffrn_ambient_temperature 295(2)
_diffrn_measured_fraction_theta_full 0.993
_diffrn_measured_fraction_theta_max 0.993
_diffrn_measurement_device_type 'Nonius KappaCCD'
_diffrn_measurement_method CCD
_diffrn_radiation_monochromator graphite
_diffrn_radiation_source 'fine-focus sealed tube'
_diffrn_radiation_type MoK\a
_diffrn_radiation_wavelength 0.71073
_diffrn_reflns_av_R_equivalents 0.0400
_diffrn_reflns_av_sigmaI/netI 0.0332
_diffrn_reflns_limit_h_max 16
_diffrn_reflns_limit_h_min -16
_diffrn_reflns_limit_k_max 21
_diffrn_reflns_limit_k_min -21
_diffrn_reflns_limit_l_max 24
_diffrn_reflns_limit_l_min -24
_diffrn_reflns_number 26553
_diffrn_reflns_theta_full 27.48
_diffrn_reflns_theta_max 27.48
_diffrn_reflns_theta_min 1.96
_exptl_absorpt_coefficient_mu 0.142
_exptl_absorpt_correction_T_max 0.957
_exptl_absorpt_correction_T_min 0.809
_exptl_absorpt_correction_type multi-scan
_exptl_absorpt_process_details
;
multi-scan from symmetry-related measurements
Sortav (Blessing 1995)
;
_exptl_crystal_density_diffrn 1.331
_exptl_crystal_density_method 'not measured'
_exptl_crystal_F_000 1664
_exptl_crystal_size_max 0.25
_exptl_crystal_size_mid 0.20
_exptl_crystal_size_min 0.20
_refine_diff_density_max 0.311
_refine_diff_density_min -0.199
_refine_diff_density_rms 0.034
_refine_ls_abs_structure_details 'Flack H D (1983), Acta Cryst. A39, 876-881'
_refine_ls_abs_structure_Flack 0.03(13)
_refine_ls_extinction_coef 0.022(3)
_refine_ls_extinction_expression Fc^*^=kFc[1+0.001xFc^2^\l^3^/sin(2\q)]^-1/4^
_refine_ls_extinction_method SHELXL
_refine_ls_goodness_of_fit_ref 1.063
_refine_ls_hydrogen_treatment mixed
_refine_ls_matrix_type full
_refine_ls_number_parameters 524
_refine_ls_number_reflns 9055
_refine_ls_number_restraints 30
_refine_ls_restrained_S_all 1.062
_refine_ls_R_factor_all 0.0761
_refine_ls_R_factor_gt 0.0546
_refine_ls_shift/su_max 0.024
_refine_ls_shift/su_mean 0.001
_refine_ls_structure_factor_coef Fsqd
_refine_ls_weighting_details 'calc w=1/[\s^2^(Fo^2^)+(0.0950P)^2^+0.4777P] where P=(Fo^2^+2Fc^2^)/3'
_refine_ls_weighting_scheme calc
_refine_ls_wR_factor_gt 0.1510
_refine_ls_wR_factor_ref 0.1700
_reflns_number_gt 6808
_reflns_number_total 9055
_reflns_threshold_expression >2sigma(I)
_cod_data_source_file b716331b.txt
_cod_data_source_block ic12839
_cod_depositor_comments
;
The following automatic conversions were performed:
'_symmetry_cell_setting' value 'Orthorhombic' changed to 'orthorhombic'
according to '/home/saulius/struct/CIF-dictionaries/cif_core.dic'
dictionary named 'cif_core.dic' version 2.4.1 from 2010-06-29.

Automatic conversion script
Id: cif_fix_enum 1527 2010-12-29 10:47:43Z saulius 
;
_cod_original_sg_symbol_H-M P2(1)2(1)2(1)
_cod_database_code 7102893

loop_
_symmetry_equiv_pos_as_xyz
'x, y, z'
'-x+1/2, -y, z+1/2'
'-x, y+1/2, -z+1/2'
'x+1/2, -y+1/2, -z'

loop_
_atom_site_label
_atom_site_type_symbol
_atom_site_fract_x
_atom_site_fract_y
_atom_site_fract_z
_atom_site_U_iso_or_equiv
_atom_site_adp_type
_atom_site_occupancy
_atom_site_symmetry_multiplicity
_atom_site_calc_flag
_atom_site_refinement_flags
_atom_site_disorder_assembly
_atom_site_disorder_group
O1 O 0.41921(14) 0.96509(9) 0.25818(8) 0.0561(4) Uani 1 1 d . . .
O2 O 0.49042(15) 1.16648(10) 0.42924(10) 0.0645(4) Uani 1 1 d . . .
O3 O 0.91696(19) 1.01977(14) 0.53387(18) 0.1056(9) Uani 1 1 d . . .
O4 O 0.65163(19) 0.67918(10) 0.39081(11) 0.0791(6) Uani 1 1 d . . .
N1 N 0.36920(16) 1.11282(12) 0.31717(10) 0.0547(4) Uani 1 1 d . A .
C1 C 0.3542(2) 1.01943(17) 0.22031(14) 0.0681(7) Uani 1 1 d . . .
H1A H 0.2989 0.9915 0.1943 0.082 Uiso 1 1 calc R . .
H1B H 0.3975 1.0479 0.1858 0.082 Uiso 1 1 calc R . .
C2 C 0.3040(2) 1.07595(14) 0.27167(12) 0.0559(5) Uani 1 1 d . . .
C3 C 0.1944(2) 1.09025(16) 0.26832(15) 0.0671(6) Uani 1 1 d . . .
H3A H 0.1513 1.0621 0.2369 0.080 Uiso 1 1 calc R . .
C4 C 0.1511(2) 1.14656(19) 0.31215(17) 0.0749(8) Uani 1 1 d . . .
H4A H 0.0786 1.1584 0.3101 0.090 Uiso 1 1 calc R . .
C5 C 0.2173(2) 1.18486(18) 0.35909(15) 0.0712(7) Uani 1 1 d . A .
H5A H 0.1900 1.2231 0.3896 0.085 Uiso 1 1 calc R . .
C6 C 0.3258(2) 1.16629(14) 0.36086(13) 0.0582(6) Uani 1 1 d . . .
C7 C 0.3977(3) 1.20952(17) 0.41138(18) 0.0770(8) Uani 1 1 d U A .
H7A H 0.4187 1.2588 0.3896 0.092 Uiso 1 1 calc R . .
H7B H 0.3585 1.2214 0.4549 0.092 Uiso 1 1 calc R . .
C8 C 0.5507(8) 1.2066(6) 0.4841(7) 0.080(2) Uani 0.66(3) 1 d PU A 1
H8A H 0.5105 1.2082 0.5285 0.096 Uiso 0.66(3) 1 calc PR A 1
H8B H 0.5661 1.2600 0.4693 0.096 Uiso 0.66(3) 1 calc PR A 1
C8' C 0.5732(17) 1.2159(10) 0.4576(15) 0.082(3) Uani 0.34(3) 1 d PU A 2
H8'1 H 0.5438 1.2528 0.4919 0.099 Uiso 0.34(3) 1 calc PR A 2
H8'2 H 0.6075 1.2451 0.4193 0.099 Uiso 0.34(3) 1 calc PR A 2
C9 C 0.6536(3) 1.16102(18) 0.49420(18) 0.0765(8) Uani 1 1 d U . .
C10 C 0.7447(3) 1.16322(17) 0.45236(16) 0.0763(8) Uani 1 1 d . A .
H10A H 0.7482 1.1976 0.4137 0.092 Uiso 1 1 calc R . .
C11 C 0.8302(2) 1.11517(18) 0.46709(16) 0.0730(7) Uani 1 1 d . . .
H11A H 0.8909 1.1172 0.4383 0.088 Uiso 1 1 calc R A .
C12 C 0.8265(2) 1.06420(18) 0.52417(18) 0.0731(7) Uani 1 1 d . A .
C13 C 0.7381(3) 1.0625(2) 0.56858(17) 0.0823(8) Uani 1 1 d . . .
H13A H 0.7361 1.0293 0.6082 0.099 Uiso 1 1 calc R A .
C14 C 0.6520(3) 1.1113(2) 0.55286(19) 0.0840(9) Uani 1 1 d . A .
H14A H 0.5922 1.1105 0.5824 0.101 Uiso 1 1 calc R . .
C15 C 0.9104(3) 0.9471(2) 0.5723(2) 0.1086(14) Uani 1 1 d . . .
H15A H 0.8644 0.9538 0.6137 0.130 Uiso 1 1 calc R . .
H15B H 0.9810 0.9329 0.5895 0.130 Uiso 1 1 calc R . .
C16 C 0.8674(3) 0.88152(18) 0.52625(18) 0.0787(8) Uani 1 1 d . . .
C17 C 0.9263(3) 0.8530(2) 0.4695(2) 0.0950(10) Uani 1 1 d . . .
H17A H 0.9903 0.8771 0.4570 0.114 Uiso 1 1 calc R . .
C18 C 0.8909(3) 0.7888(2) 0.43080(18) 0.0901(9) Uani 1 1 d . . .
H18A H 0.9313 0.7707 0.3923 0.108 Uiso 1 1 calc R . .
C19 C 0.7975(2) 0.75146(16) 0.44806(14) 0.0682(7) Uani 1 1 d . . .
C20 C 0.7374(3) 0.7801(2) 0.50360(17) 0.0803(8) Uani 1 1 d . . .
H20A H 0.6732 0.7559 0.5156 0.096 Uiso 1 1 calc R . .
C21 C 0.7716(3) 0.8448(2) 0.54188(17) 0.0845(9) Uani 1 1 d . . .
H21A H 0.7292 0.8641 0.5789 0.101 Uiso 1 1 calc R . .
C22 C 0.7636(3) 0.67989(18) 0.40715(18) 0.0877(10) Uani 1 1 d . . .
H22A H 0.8038 0.6772 0.3627 0.105 Uiso 1 1 calc R . .
H22B H 0.7809 0.6336 0.4351 0.105 Uiso 1 1 calc R . .
C23 C 0.6135(2) 0.73601(13) 0.34499(13) 0.0615(6) Uani 1 1 d . . .
C24 C 0.6751(2) 0.77902(15) 0.29867(14) 0.0614(6) Uani 1 1 d . . .
H24A H 0.7488 0.7720 0.2972 0.074 Uiso 1 1 calc R . .
C25 C 0.6256(2) 0.83374(14) 0.25364(12) 0.0581(5) Uani 1 1 d . . .
H25A H 0.6670 0.8629 0.2219 0.070 Uiso 1 1 calc R . .
C26 C 0.51628(19) 0.84522(13) 0.25557(12) 0.0538(5) Uani 1 1 d . . .
C27 C 0.4557(2) 0.80035(17) 0.30256(15) 0.0673(6) Uani 1 1 d . . .
H27A H 0.3819 0.8066 0.3040 0.081 Uiso 1 1 calc R . .
C28 C 0.5044(3) 0.74647(16) 0.34722(16) 0.0718(7) Uani 1 1 d . . .
H28A H 0.4633 0.7171 0.3790 0.086 Uiso 1 1 calc R . .
C29 C 0.4615(2) 0.90594(16) 0.21077(13) 0.0654(7) Uani 1 1 d . . .
H29A H 0.5118 0.9293 0.1775 0.078 Uiso 1 1 calc R . .
H29B H 0.4040 0.8822 0.1834 0.078 Uiso 1 1 calc R . .
N2 N 0.52208(16) 0.99939(12) 0.39334(11) 0.0534(4) Uani 1 1 d . . .
C30 C 0.6362(2) 0.97553(15) 0.38694(13) 0.0593(6) Uani 1 1 d . . .
H30A H 0.6389 0.9194 0.3786 0.071 Uiso 1 1 calc R . .
H30B H 0.6714 0.9858 0.4323 0.071 Uiso 1 1 calc R . .
C31 C 0.69798(19) 1.01565(14) 0.32863(13) 0.0552(5) Uani 1 1 d . . .
C32 C 0.6630(2) 1.08212(15) 0.29297(15) 0.0626(6) Uani 1 1 d . . .
H32A H 0.5945 1.1013 0.3010 0.075 Uiso 1 1 calc R . .
C33 C 0.7302(2) 1.11967(19) 0.24562(18) 0.0791(8) Uani 1 1 d . . .
H33A H 0.7071 1.1652 0.2230 0.095 Uiso 1 1 calc R . .
C34 C 0.8304(3) 1.0913(2) 0.2311(2) 0.0838(9) Uani 1 1 d . . .
H34A H 0.8749 1.1170 0.1988 0.101 Uiso 1 1 calc R . .
C35 C 0.8644(2) 1.0241(2) 0.2652(2) 0.0852(9) Uani 1 1 d . . .
H35A H 0.9320 1.0041 0.2555 0.102 Uiso 1 1 calc R . .
C36 C 0.7994(2) 0.98654(17) 0.31323(17) 0.0709(7) Uani 1 1 d . . .
H36A H 0.8232 0.9411 0.3358 0.085 Uiso 1 1 calc R . .
C37 C 0.4660(3) 0.95256(17) 0.45020(16) 0.0732(7) Uani 1 1 d . . .
H37A H 0.4570 0.8991 0.4336 0.088 Uiso 1 1 calc R . .
H37B H 0.5100 0.9512 0.4930 0.088 Uiso 1 1 calc R . .
C38 C 0.3589(2) 0.98623(16) 0.46848(13) 0.0638(6) Uani 1 1 d . . .
C39 C 0.3503(2) 1.0370(2) 0.52610(15) 0.0753(8) Uani 1 1 d . . .
H39A H 0.4105 1.0491 0.5531 0.090 Uiso 1 1 calc R . .
C40 C 0.2533(3) 1.0694(2) 0.54357(19) 0.0909(10) Uani 1 1 d . . .
H40A H 0.2487 1.1031 0.5827 0.109 Uiso 1 1 calc R . .
C41 C 0.1649(3) 1.0536(3) 0.5052(2) 0.0983(12) Uani 1 1 d . . .
H41A H 0.1002 1.0771 0.5171 0.118 Uiso 1 1 calc R . .
C42 C 0.1708(3) 1.0020(3) 0.4477(2) 0.0957(11) Uani 1 1 d . . .
H42A H 0.1095 0.9903 0.4215 0.115 Uiso 1 1 calc R . .
C43 C 0.2676(3) 0.96761(19) 0.42916(16) 0.0778(8) Uani 1 1 d . . .
H43A H 0.2715 0.9326 0.3910 0.093 Uiso 1 1 calc R . .
P1 P 0.58142(8) 0.66592(5) 0.76189(5) 0.0827(3) Uani 1 1 d . . .
F1 F 0.5695(4) 0.6081(2) 0.69772(16) 0.1789(16) Uani 1 1 d . . .
F2 F 0.5764(4) 0.7231(3) 0.8266(2) 0.2051(18) Uani 1 1 d . . .
F3 F 0.7002(2) 0.6658(3) 0.7687(3) 0.236(2) Uani 1 1 d . . .
F4 F 0.5726(3) 0.59379(18) 0.81416(15) 0.1435(11) Uani 1 1 d . . .
F5 F 0.4561(2) 0.6664(2) 0.7593(2) 0.1819(15) Uani 1 1 d . . .
F6 F 0.5841(5) 0.7350(2) 0.7102(2) 0.236(3) Uani 1 1 d . . .
H2 H 0.4929(19) 0.9939(14) 0.3532(14) 0.045(6) Uiso 1 1 d . . .
H1 H 0.518(2) 1.0531(18) 0.4026(14) 0.058(7) Uiso 1 1 d . . .

loop_
_atom_site_aniso_label
_atom_site_aniso_U_11
_atom_site_aniso_U_22
_atom_site_aniso_U_33
_atom_site_aniso_U_23
_atom_site_aniso_U_13
_atom_site_aniso_U_12
O1 0.0687(9) 0.0510(8) 0.0485(7) -0.0029(7) -0.0091(7) 0.0117(7)
O2 0.0706(10) 0.0507(9) 0.0722(10) -0.0104(8) -0.0109(9) 0.0057(8)
O3 0.0703(13) 0.0809(14) 0.166(3) 0.0055(16) -0.0346(15) -0.0070(12)
O4 0.1139(16) 0.0465(9) 0.0770(12) 0.0062(9) -0.0335(11) 0.0038(10)
N1 0.0586(10) 0.0508(10) 0.0547(10) 0.0027(8) 0.0001(8) 0.0106(9)
C1 0.0854(18) 0.0683(15) 0.0507(12) -0.0013(11) -0.0115(12) 0.0268(14)
C2 0.0624(13) 0.0553(12) 0.0501(11) 0.0060(10) -0.0017(10) 0.0114(10)
C3 0.0625(14) 0.0701(15) 0.0685(15) 0.0080(13) -0.0052(12) 0.0059(12)
C4 0.0569(14) 0.0840(19) 0.0838(19) 0.0118(16) 0.0067(13) 0.0150(14)
C5 0.0709(16) 0.0707(16) 0.0720(16) -0.0003(13) 0.0122(13) 0.0209(13)
C6 0.0649(13) 0.0515(12) 0.0583(13) 0.0038(10) 0.0029(11) 0.0107(11)
C7 0.093(2) 0.0561(14) 0.0820(17) -0.0129(13) -0.0113(15) 0.0223(14)
C8 0.091(4) 0.063(3) 0.086(4) -0.025(3) -0.016(3) 0.009(3)
C8' 0.092(5) 0.063(4) 0.091(6) -0.019(5) -0.019(5) 0.001(4)
C9 0.0818(18) 0.0614(15) 0.0862(19) -0.0229(14) -0.0220(15) -0.0003(14)
C10 0.098(2) 0.0616(15) 0.0690(16) -0.0084(13) -0.0190(16) -0.0131(15)
C11 0.0775(17) 0.0698(16) 0.0717(16) -0.0126(14) -0.0011(14) -0.0158(14)
C12 0.0619(15) 0.0662(15) 0.0912(19) -0.0065(14) -0.0207(14) -0.0124(13)
C13 0.091(2) 0.0847(19) 0.0711(17) 0.0026(16) -0.0159(16) -0.0205(17)
C14 0.0737(17) 0.095(2) 0.083(2) -0.0251(18) 0.0029(15) -0.0173(17)
C15 0.115(3) 0.080(2) 0.131(3) 0.007(2) -0.075(3) -0.011(2)
C16 0.0869(19) 0.0695(16) 0.0797(18) 0.0048(15) -0.0392(16) -0.0017(15)
C17 0.094(2) 0.100(3) 0.091(2) 0.023(2) -0.012(2) -0.016(2)
C18 0.100(2) 0.101(2) 0.0694(17) 0.0096(18) 0.0022(17) 0.008(2)
C19 0.0802(17) 0.0674(15) 0.0570(13) 0.0044(12) -0.0162(13) 0.0132(13)
C20 0.0722(17) 0.087(2) 0.0813(18) -0.0098(16) -0.0083(15) -0.0100(16)
C21 0.085(2) 0.096(2) 0.0728(17) -0.0258(17) -0.0130(15) 0.0011(17)
C22 0.120(3) 0.0651(17) 0.0785(18) -0.0008(14) -0.0286(18) 0.0252(17)
C23 0.0896(18) 0.0401(10) 0.0549(13) -0.0014(10) -0.0159(12) 0.0002(11)
C24 0.0674(14) 0.0586(13) 0.0581(13) -0.0081(11) -0.0046(11) 0.0114(11)
C25 0.0755(15) 0.0496(11) 0.0493(11) -0.0001(10) 0.0042(11) 0.0045(11)
C26 0.0665(14) 0.0467(11) 0.0480(11) -0.0042(9) -0.0058(10) 0.0044(10)
C27 0.0648(14) 0.0592(14) 0.0778(16) 0.0037(13) -0.0045(12) -0.0048(12)
C28 0.0847(19) 0.0546(14) 0.0761(17) 0.0109(13) -0.0040(14) -0.0137(13)
C29 0.0871(17) 0.0598(14) 0.0492(12) -0.0062(11) -0.0060(12) 0.0172(13)
N2 0.0610(11) 0.0523(11) 0.0469(10) -0.0007(8) -0.0047(9) -0.0004(9)
C30 0.0659(14) 0.0567(12) 0.0552(12) -0.0036(11) -0.0080(11) 0.0104(11)
C31 0.0551(12) 0.0523(12) 0.0583(12) -0.0086(10) -0.0086(10) 0.0031(10)
C32 0.0604(13) 0.0600(14) 0.0674(14) 0.0008(12) -0.0011(11) 0.0133(12)
C33 0.0813(18) 0.0683(16) 0.0878(19) 0.0120(16) 0.0058(16) 0.0076(14)
C34 0.0685(17) 0.083(2) 0.100(2) 0.0039(18) 0.0161(16) -0.0046(15)
C35 0.0549(15) 0.0826(19) 0.118(3) -0.0035(19) 0.0078(16) 0.0046(14)
C36 0.0587(14) 0.0595(14) 0.0946(19) 0.0014(14) -0.0049(13) 0.0107(12)
C37 0.0899(19) 0.0656(15) 0.0640(15) 0.0124(13) 0.0076(14) 0.0007(14)
C38 0.0713(15) 0.0676(14) 0.0525(13) 0.0121(11) 0.0025(11) -0.0121(13)
C39 0.0777(18) 0.093(2) 0.0555(14) 0.0038(14) 0.0058(13) -0.0185(16)
C40 0.082(2) 0.116(3) 0.0747(18) -0.0020(19) 0.0236(17) -0.012(2)
C41 0.074(2) 0.131(3) 0.090(2) 0.016(2) 0.0247(18) -0.010(2)
C42 0.0719(19) 0.124(3) 0.091(2) 0.030(2) -0.0063(17) -0.0326(19)
C43 0.087(2) 0.0838(19) 0.0628(15) 0.0113(14) -0.0061(14) -0.0260(16)
P1 0.0859(5) 0.0751(5) 0.0872(5) 0.0036(4) -0.0076(4) -0.0001(4)
F1 0.300(5) 0.132(2) 0.1047(17) -0.0237(18) 0.037(2) -0.042(3)
F2 0.241(4) 0.190(4) 0.184(3) -0.100(3) -0.054(3) 0.014(3)
F3 0.0774(17) 0.293(6) 0.337(6) 0.095(5) 0.024(3) -0.006(2)
F4 0.171(3) 0.140(2) 0.1200(19) 0.0487(18) -0.0283(19) -0.0192(19)
F5 0.108(2) 0.179(3) 0.258(4) -0.020(4) -0.044(2) 0.0147(19)
F6 0.379(6) 0.134(3) 0.195(3) 0.080(3) -0.115(4) -0.120(3)

loop_
_atom_type_symbol
_atom_type_description
_atom_type_scat_dispersion_real
_atom_type_scat_dispersion_imag
_atom_type_scat_source
C C 0.0033 0.0016 'International Tables Vol C Tables 4.2.6.8 and 6.1.1.4'
H H 0.0000 0.0000 'International Tables Vol C Tables 4.2.6.8 and 6.1.1.4'
N N 0.0061 0.0033 'International Tables Vol C Tables 4.2.6.8 and 6.1.1.4'
O O 0.0106 0.0060 'International Tables Vol C Tables 4.2.6.8 and 6.1.1.4'
F F 0.0171 0.0103 'International Tables Vol C Tables 4.2.6.8 and 6.1.1.4'
P P 0.1023 0.0942 'International Tables Vol C Tables 4.2.6.8 and 6.1.1.4'

loop_
_geom_angle_atom_site_label_1
_geom_angle_atom_site_label_2
_geom_angle_atom_site_label_3
_geom_angle
_geom_angle_site_symmetry_1
_geom_angle_site_symmetry_3
_geom_angle_publ_flag
C1 O1 C29 111.20(17) . . ?
C7 O2 C8' 112.0(7) . . ?
C7 O2 C8 110.4(3) . . ?
C8' O2 C8 23.7(8) . . ?
C12 O3 C15 119.7(3) . . ?
C23 O4 C22 117.7(2) . . ?
C2 N1 C6 117.4(2) . . ?
O1 C1 C2 110.03(19) . . ?
O1 C1 H1A 109.7 . . ?
C2 C1 H1A 109.7 . . ?
O1 C1 H1B 109.7 . . ?
C2 C1 H1B 109.7 . . ?
H1A C1 H1B 108.2 . . ?
N1 C2 C3 123.2(2) . . ?
N1 C2 C1 116.9(2) . . ?
C3 C2 C1 119.8(2) . . ?
C4 C3 C2 118.9(3) . . ?
C4 C3 H3A 120.5 . . ?
C2 C3 H3A 120.5 . . ?
C5 C4 C3 118.4(3) . . ?
C5 C4 H4A 120.8 . . ?
C3 C4 H4A 120.8 . . ?
C4 C5 C6 119.7(3) . . ?
C4 C5 H5A 120.2 . . ?
C6 C5 H5A 120.2 . . ?
N1 C6 C5 122.4(2) . . ?
N1 C6 C7 118.3(2) . . ?
C5 C6 C7 119.2(2) . . ?
O2 C7 C6 112.7(2) . . ?
O2 C7 H7A 109.1 . . ?
C6 C7 H7A 109.1 . . ?
O2 C7 H7B 109.1 . . ?
C6 C7 H7B 109.1 . . ?
H7A C7 H7B 107.8 . . ?
O2 C8 C9 106.8(5) . . ?
O2 C8 H8A 110.4 . . ?
C9 C8 H8A 110.4 . . ?
O2 C8 H8B 110.4 . . ?
C9 C8 H8B 110.4 . . ?
H8A C8 H8B 108.6 . . ?
O2 C8' C9 106.2(11) . . ?
O2 C8' H8'1 110.5 . . ?
C9 C8' H8'1 110.5 . . ?
O2 C8' H8'2 110.5 . . ?
C9 C8' H8'2 110.5 . . ?
H8'1 C8' H8'2 108.7 . . ?
C10 C9 C14 118.4(3) . . ?
C10 C9 C8 128.0(7) . . ?
C14 C9 C8 113.6(7) . . ?
C10 C9 C8' 105.8(12) . . ?
C14 C9 C8' 135.7(12) . . ?
C8 C9 C8' 22.3(8) . . ?
C11 C10 C9 120.8(3) . . ?
C11 C10 H10A 119.6 . . ?
C9 C10 H10A 119.6 . . ?
C12 C11 C10 120.3(3) . . ?
C12 C11 H11A 119.8 . . ?
C10 C11 H11A 119.8 . . ?
O3 C12 C11 115.0(3) . . ?
O3 C12 C13 124.6(3) . . ?
C11 C12 C13 120.3(3) . . ?
C12 C13 C14 118.7(3) . . ?
C12 C13 H13A 120.7 . . ?
C14 C13 H13A 120.7 . . ?
C9 C14 C13 121.5(3) . . ?
C9 C14 H14A 119.3 . . ?
C13 C14 H14A 119.3 . . ?
O3 C15 C16 112.1(3) . . ?
O3 C15 H15A 109.2 . . ?
C16 C15 H15A 109.2 . . ?
O3 C15 H15B 109.2 . . ?
C16 C15 H15B 109.2 . . ?
H15A C15 H15B 107.9 . . ?
C17 C16 C21 117.8(3) . . ?
C17 C16 C15 120.5(4) . . ?
C21 C16 C15 121.6(4) . . ?
C16 C17 C18 120.5(3) . . ?
C16 C17 H17A 119.7 . . ?
C18 C17 H17A 119.7 . . ?
C19 C18 C17 121.3(3) . . ?
C19 C18 H18A 119.4 . . ?
C17 C18 H18A 119.4 . . ?
C18 C19 C20 118.7(3) . . ?
C18 C19 C22 120.0(3) . . ?
C20 C19 C22 121.2(3) . . ?
C19 C20 C21 120.3(3) . . ?
C19 C20 H20A 119.8 . . ?
C21 C20 H20A 119.8 . . ?
C20 C21 C16 121.4(3) . . ?
C20 C21 H21A 119.3 . . ?
C16 C21 H21A 119.3 . . ?
O4 C22 C19 113.0(3) . . ?
O4 C22 H22A 109.0 . . ?
C19 C22 H22A 109.0 . . ?
O4 C22 H22B 109.0 . . ?
C19 C22 H22B 109.0 . . ?
H22A C22 H22B 107.8 . . ?
C24 C23 C28 120.5(2) . . ?
C24 C23 O4 124.9(3) . . ?
C28 C23 O4 114.6(2) . . ?
C23 C24 C25 119.1(2) . . ?
C23 C24 H24A 120.5 . . ?
C25 C24 H24A 120.5 . . ?
C26 C25 C24 121.1(2) . . ?
C26 C25 H25A 119.4 . . ?
C24 C25 H25A 119.4 . . ?
C25 C26 C27 118.6(2) . . ?
C25 C26 C29 122.5(2) . . ?
C27 C26 C29 118.9(2) . . ?
C28 C27 C26 120.4(3) . . ?
C28 C27 H27A 119.8 . . ?
C26 C27 H27A 119.8 . . ?
C23 C28 C27 120.3(3) . . ?
C23 C28 H28A 119.8 . . ?
C27 C28 H28A 119.8 . . ?
O1 C29 C26 108.06(18) . . ?
O1 C29 H29A 110.1 . . ?
C26 C29 H29A 110.1 . . ?
O1 C29 H29B 110.1 . . ?
C26 C29 H29B 110.1 . . ?
H29A C29 H29B 108.4 . . ?
C30 N2 C37 111.0(2) . . ?
C30 N2 H2 108.4(16) . . ?
C37 N2 H2 111.5(17) . . ?
C30 N2 H1 109.3(16) . . ?
C37 N2 H1 111.6(16) . . ?
H2 N2 H1 105(2) . . ?
N2 C30 C31 115.3(2) . . ?
N2 C30 H30A 108.4 . . ?
C31 C30 H30A 108.4 . . ?
N2 C30 H30B 108.4 . . ?
C31 C30 H30B 108.4 . . ?
H30A C30 H30B 107.5 . . ?
C32 C31 C36 118.7(2) . . ?
C32 C31 C30 124.0(2) . . ?
C36 C31 C30 117.2(2) . . ?
C33 C32 C31 119.7(3) . . ?
C33 C32 H32A 120.1 . . ?
C31 C32 H32A 120.1 . . ?
C34 C33 C32 121.3(3) . . ?
C34 C33 H33A 119.3 . . ?
C32 C33 H33A 119.3 . . ?
C33 C34 C35 119.0(3) . . ?
C33 C34 H34A 120.5 . . ?
C35 C34 H34A 120.5 . . ?
C36 C35 C34 120.6(3) . . ?
C36 C35 H35A 119.7 . . ?
C34 C35 H35A 119.7 . . ?
C35 C36 C31 120.6(3) . . ?
C35 C36 H36A 119.7 . . ?
C31 C36 H36A 119.7 . . ?
C38 C37 N2 112.0(2) . . ?
C38 C37 H37A 109.2 . . ?
N2 C37 H37A 109.2 . . ?
C38 C37 H37B 109.2 . . ?
N2 C37 H37B 109.2 . . ?
H37A C37 H37B 107.9 . . ?
C39 C38 C43 119.1(3) . . ?
C39 C38 C37 119.1(3) . . ?
C43 C38 C37 121.8(3) . . ?
C40 C39 C38 120.4(3) . . ?
C40 C39 H39A 119.8 . . ?
C38 C39 H39A 119.8 . . ?
C41 C40 C39 121.4(4) . . ?
C41 C40 H40A 119.3 . . ?
C39 C40 H40A 119.3 . . ?
C40 C41 C42 119.6(4) . . ?
C40 C41 H41A 120.2 . . ?
C42 C41 H41A 120.2 . . ?
C43 C42 C41 120.4(3) . . ?
C43 C42 H42A 119.8 . . ?
C41 C42 H42A 119.8 . . ?
C42 C43 C38 119.2(3) . . ?
C42 C43 H43A 120.4 . . ?
C38 C43 H43A 120.4 . . ?
F3 P1 F6 91.9(3) . . ?
F3 P1 F2 88.5(3) . . ?
F6 P1 F2 90.4(3) . . ?
F3 P1 F1 99.2(3) . . ?
F6 P1 F1 90.4(2) . . ?
F2 P1 F1 172.2(3) . . ?
F3 P1 F5 176.8(3) . . ?
F6 P1 F5 89.9(3) . . ?
F2 P1 F5 88.9(3) . . ?
F1 P1 F5 83.4(2) . . ?
F3 P1 F4 90.9(2) . . ?
F6 P1 F4 177.1(3) . . ?
F2 P1 F4 90.4(2) . . ?
F1 P1 F4 88.50(18) . . ?
F5 P1 F4 87.3(2) . . ?

loop_
_geom_bond_atom_site_label_1
_geom_bond_atom_site_label_2
_geom_bond_distance
_geom_bond_site_symmetry_2
_geom_bond_publ_flag
O1 C1 1.420(3) . ?
O1 C29 1.441(3) . ?
O2 C7 1.412(3) . ?
O2 C8' 1.435(17) . ?
O2 C8 1.443(8) . ?
O3 C12 1.374(4) . ?
O3 C15 1.434(4) . ?
O4 C23 1.377(3) . ?
O4 C22 1.433(4) . ?
N1 C2 1.334(3) . ?
N1 C6 1.338(3) . ?
C1 C2 1.497(3) . ?
C1 H1A 0.9700 . ?
C1 H1B 0.9700 . ?
C2 C3 1.393(4) . ?
C3 C4 1.372(4) . ?
C3 H3A 0.9300 . ?
C4 C5 1.370(4) . ?
C4 H4A 0.9300 . ?
C5 C6 1.393(4) . ?
C5 H5A 0.9300 . ?
C6 C7 1.496(4) . ?
C7 H7A 0.9700 . ?
C7 H7B 0.9700 . ?
C8 C9 1.516(8) . ?
C8 H8A 0.9700 . ?
C8 H8B 0.9700 . ?
C8' C9 1.535(18) . ?
C8' H8'1 0.9700 . ?
C8' H8'2 0.9700 . ?
C9 C10 1.381(5) . ?
C9 C14 1.384(5) . ?
C10 C11 1.375(5) . ?
C10 H10A 0.9300 . ?
C11 C12 1.375(5) . ?
C11 H11A 0.9300 . ?
C12 C13 1.382(5) . ?
C13 C14 1.392(5) . ?
C13 H13A 0.9300 . ?
C14 H14A 0.9300 . ?
C15 C16 1.509(4) . ?
C15 H15A 0.9700 . ?
C15 H15B 0.9700 . ?
C16 C17 1.378(5) . ?
C16 C21 1.383(5) . ?
C17 C18 1.384(5) . ?
C17 H17A 0.9300 . ?
C18 C19 1.368(5) . ?
C18 H18A 0.9300 . ?
C19 C20 1.370(4) . ?
C19 C22 1.500(4) . ?
C20 C21 1.382(4) . ?
C20 H20A 0.9300 . ?
C21 H21A 0.9300 . ?
C22 H22A 0.9700 . ?
C22 H22B 0.9700 . ?
C23 C24 1.371(4) . ?
C23 C28 1.376(4) . ?
C24 C25 1.399(3) . ?
C24 H24A 0.9300 . ?
C25 C26 1.382(4) . ?
C25 H25A 0.9300 . ?
C26 C27 1.388(4) . ?
C26 C29 1.497(3) . ?
C27 C28 1.381(4) . ?
C27 H27A 0.9300 . ?
C28 H28A 0.9300 . ?
C29 H29A 0.9700 . ?
C29 H29B 0.9700 . ?
N2 C30 1.489(3) . ?
N2 C37 1.501(3) . ?
N2 H2 0.84(3) . ?
N2 H1 0.93(3) . ?
C30 C31 1.499(4) . ?
C30 H30A 0.9700 . ?
C30 H30B 0.9700 . ?
C31 C32 1.385(3) . ?
C31 C36 1.392(3) . ?
C32 C33 1.376(4) . ?
C32 H32A 0.9300 . ?
C33 C34 1.371(4) . ?
C33 H33A 0.9300 . ?
C34 C35 1.377(5) . ?
C34 H34A 0.9300 . ?
C35 C36 1.368(5) . ?
C35 H35A 0.9300 . ?
C36 H36A 0.9300 . ?
C37 C38 1.497(4) . ?
C37 H37A 0.9700 . ?
C37 H37B 0.9700 . ?
C38 C39 1.383(4) . ?
C38 C43 1.393(4) . ?
C39 C40 1.372(5) . ?
C39 H39A 0.9300 . ?
C40 C41 1.344(5) . ?
C40 H40A 0.9300 . ?
C41 C42 1.390(6) . ?
C41 H41A 0.9300 . ?
C42 C43 1.389(5) . ?
C42 H42A 0.9300 . ?
C43 H43A 0.9300 . ?
P1 F3 1.491(3) . ?
P1 F6 1.522(3) . ?
P1 F2 1.552(3) . ?
P1 F1 1.558(3) . ?
P1 F5 1.568(3) . ?
P1 F4 1.573(3) . ?

loop_
_geom_hbond_atom_site_label_D
_geom_hbond_atom_site_label_H
_geom_hbond_atom_site_label_A
_geom_hbond_distance_DH
_geom_hbond_distance_HA
_geom_hbond_distance_DA
_geom_hbond_angle_DHA
_geom_hbond_site_symmetry_A
N2 H2 O1 0.84(3) 2.06(3) 2.889(3) 173(2) .
N2 H1 O2 0.93(3) 2.03(3) 2.953(3) 172(2) .
N2 H2 N1 0.84(3) 2.64(2) 3.068(3) 113(2) .
N2 H2 N1 0.84(3) 2.64(2) 3.068(3) 113(2) .
